data_4328679
loop_
_publ_author_name
'Christopher C. Scarborough'
'Kyle M. Lancaster'
'Serena DeBeer'
'Thomas Weyherm\"uller'
'Stephen Sproules'
'Karl Wieghardt'

_publ_section_title
;
 Experimental Fingerprints for Redox-Active Terpyridine in
 [Cr(tpy)2](PF6)n (n = 3-0), and the Remarkable Electronic Structure of
 [Cr(tpy)2]1-
;
_journal_name_full 'Inorganic Chemistry'
_journal_page_first 3718
_journal_page_last 3732
_journal_paper_doi 10.1021/ic2027219
_journal_volume 51
_journal_year 2012
_chemical_formula_moiety 'C30 H22 Cr N6, F6 P '
_chemical_formula_sum 'C30 H22 Cr F6 N6 P'
_chemical_formula_weight 663.51
_chemical_name_systematic
; 
 ? 
;
_space_group_IT_number 14
_symmetry_cell_setting monoclinic
_symmetry_Int_Tables_number 14
_symmetry_space_group_name_Hall '-P 2ybc'
_symmetry_space_group_name_H-M 'P 1 21/c 1'
_atom_sites_solution_hydrogens geom
_atom_sites_solution_primary direct
_atom_sites_solution_secondary difmap
_audit_block_code WGT-CS-170-01
_audit_creation_date 2011-04-05
_audit_creation_method SHELXL-97
_cell_angle_alpha 90.00
_cell_angle_beta 94.183(3)
_cell_angle_gamma 90.00
_cell_formula_units_Z 4
_cell_length_a 8.794(2)
_cell_length_b 11.213(2)
_cell_length_c 27.896(5)
_cell_measurement_reflns_used 9904
_cell_measurement_temperature 100(2)
_cell_measurement_theta_max 29.5797
_cell_measurement_theta_min 2.3330
_cell_volume 2743.4(9)
_computing_structure_refinement 'SHELXL-97 (Sheldrick, 1997)'
_computing_structure_solution 'SHELXS-97 (Sheldrick, 1990)'
_diffrn_ambient_temperature 100(2)
_diffrn_detector_area_resol_mean 66.67
_diffrn_measured_fraction_theta_full 1.000
_diffrn_measured_fraction_theta_max 1.000
_diffrn_measurement_device_type 'Bruker-AXS Kappa Mach3 APEX-II'
_diffrn_measurement_method 'CCD \f- and \w-scans'
_diffrn_radiation_monochromator 'Incoatec Helios mirrors'
_diffrn_radiation_source '0.2 x 2mm^2^ focus rotating anode'
_diffrn_radiation_type MoK\a
_diffrn_radiation_wavelength 0.71073
_diffrn_reflns_av_R_equivalents 0.0548
_diffrn_reflns_av_sigmaI/netI 0.0279
_diffrn_reflns_limit_h_max 12
_diffrn_reflns_limit_h_min -12
_diffrn_reflns_limit_k_max 15
_diffrn_reflns_limit_k_min -15
_diffrn_reflns_limit_l_max 39
_diffrn_reflns_limit_l_min -39
_diffrn_reflns_number 74293
_diffrn_reflns_theta_full 30.00
_diffrn_reflns_theta_max 30.00
_diffrn_reflns_theta_min 1.96
_exptl_absorpt_coefficient_mu 0.550
_exptl_absorpt_correction_T_max 0.97904
_exptl_absorpt_correction_T_min 0.94369
_exptl_absorpt_correction_type gaussian
_exptl_absorpt_process_details 'SADABS (Bruker AXS, 2008)'
_exptl_crystal_colour violet
_exptl_crystal_density_diffrn 1.606
_exptl_crystal_description prism
_exptl_crystal_F_000 1348
_exptl_crystal_size_max 0.14
_exptl_crystal_size_mid 0.06
_exptl_crystal_size_min 0.04
_refine_diff_density_max 1.440
_refine_diff_density_min -1.169
_refine_diff_density_rms 0.100
_refine_ls_extinction_method none
_refine_ls_goodness_of_fit_ref 1.037
_refine_ls_hydrogen_treatment constr
_refine_ls_matrix_type full
_refine_ls_number_parameters 419
_refine_ls_number_reflns 8003
_refine_ls_number_restraints 342
_refine_ls_restrained_S_all 1.274
_refine_ls_R_factor_all 0.0845
_refine_ls_R_factor_gt 0.0611
_refine_ls_shift/su_max 0.001
_refine_ls_shift/su_mean 0.000
_refine_ls_structure_factor_coef Fsqd
_refine_ls_weighting_details 'calc w=1/[\s^2^(Fo^2^)+(0.0937P)^2^+5.6325P] where P=(Fo^2^+2Fc^2^)/3'
_refine_ls_weighting_scheme calc
_refine_ls_wR_factor_gt 0.1731
_refine_ls_wR_factor_ref 0.1936
_reflns_number_gt 5944
_reflns_number_total 8003
_reflns_threshold_expression >2sigma(I)
_cod_data_source_file ic2027219_si_002_2.cif
_cod_data_source_block 3
_cod_original_sg_symbol_Hall '-p 2ybc'
_cod_original_sg_symbol_H-M 'P 21/c'
_cod_database_code 4328679

loop_
_symmetry_equiv_pos_as_xyz
'x, y, z'
'-x, y+1/2, -z+1/2'
'-x, -y, -z'
'x, -y-1/2, z-1/2'

loop_
_atom_site_label
_atom_site_type_symbol
_atom_site_fract_x
_atom_site_fract_y
_atom_site_fract_z
_atom_site_U_iso_or_equiv
_atom_site_adp_type
_atom_site_occupancy
_atom_site_symmetry_multiplicity
_atom_site_calc_flag
_atom_site_refinement_flags
_atom_site_disorder_assembly
_atom_site_disorder_group
Cr1 Cr 0.03637(5) 0.24546(5) 0.127266(18) 0.01979(15) Uani 1 1 d . . .
N1 N -0.1766(3) 0.2965(3) 0.14250(10) 0.0239(6) Uani 1 1 d . A .
C2 C -0.2707(4) 0.2328(4) 0.16917(13) 0.0337(9) Uani 1 1 d . . .
H2 H -0.2384 0.1568 0.1810 0.040 Uiso 1 1 calc R A .
C3 C -0.4123(4) 0.2750(5) 0.17976(15) 0.0447(11) Uani 1 1 d . A .
H3 H -0.4758 0.2288 0.1987 0.054 Uiso 1 1 calc R . .
C4 C -0.4598(4) 0.3851(5) 0.16236(15) 0.0468(12) Uani 1 1 d . . .
H4 H -0.5563 0.4156 0.1696 0.056 Uiso 1 1 calc R A .
C5 C -0.3672(4) 0.4513(4) 0.13439(14) 0.0365(9) Uani 1 1 d . A .
H5 H -0.3996 0.5268 0.1221 0.044 Uiso 1 1 calc R . .
C6 C -0.2242(4) 0.4050(3) 0.12438(12) 0.0258(7) Uani 1 1 d . . .
C7 C -0.1164(4) 0.4618(3) 0.09538(13) 0.0258(7) Uani 1 1 d . A .
C8 C -0.1276(5) 0.5749(4) 0.07467(16) 0.0371(9) Uani 1 1 d . . .
H8 H -0.2163 0.6220 0.0775 0.044 Uiso 1 1 calc R A .
C9 C -0.0078(6) 0.6179(4) 0.04990(19) 0.0461(11) Uani 1 1 d . A .
H9 H -0.0136 0.6950 0.0358 0.055 Uiso 1 1 calc R . .
C10 C 0.1214(5) 0.5472(4) 0.04587(17) 0.0405(10) Uani 1 1 d . . .
H10 H 0.2044 0.5766 0.0294 0.049 Uiso 1 1 calc R A .
C11 C 0.1286(4) 0.4348(3) 0.06582(13) 0.0265(7) Uani 1 1 d . A .
N12 N 0.0114(3) 0.3915(2) 0.09097(10) 0.0218(5) Uani 1 1 d . A .
C13 C 0.2532(4) 0.3485(3) 0.06473(13) 0.0255(7) Uani 1 1 d . . .
C14 C 0.3809(4) 0.3607(4) 0.03796(15) 0.0331(8) Uani 1 1 d . A .
H14 H 0.3944 0.4307 0.0195 0.040 Uiso 1 1 calc R . .
C15 C 0.4872(4) 0.2696(4) 0.03865(16) 0.0373(9) Uani 1 1 d . . .
H15 H 0.5746 0.2766 0.0207 0.045 Uiso 1 1 calc R A .
C16 C 0.4654(4) 0.1682(4) 0.06564(15) 0.0351(9) Uani 1 1 d . A .
H16 H 0.5374 0.1049 0.0664 0.042 Uiso 1 1 calc R . .
C17 C 0.3375(4) 0.1603(3) 0.09152(13) 0.0274(7) Uani 1 1 d . . .
H17 H 0.3229 0.0906 0.1100 0.033 Uiso 1 1 calc R A .
N18 N 0.2324(3) 0.2487(3) 0.09144(10) 0.0220(5) Uani 1 1 d . A .
N21 N 0.1383(3) 0.3219(4) 0.18801(11) 0.0368(8) Uani 1 1 d . A 1
C22 C 0.1632(4) 0.4404(5) 0.19483(16) 0.0452(12) Uani 1 1 d . A 1
H22 H 0.1258 0.4945 0.1705 0.054 Uiso 1 1 calc R A 1
C23 C 0.2410(5) 0.4853(7) 0.2358(2) 0.069(2) Uani 1 1 d . A 1
H23 H 0.2566 0.5687 0.2397 0.083 Uiso 1 1 calc R A 1
C24 C 0.2958(5) 0.4057(8) 0.2713(2) 0.079(2) Uani 1 1 d . A 1
H24 H 0.3515 0.4345 0.2994 0.095 Uiso 1 1 calc R A 1
C25 C 0.2695(6) 0.2858(8) 0.26570(17) 0.072(2) Uani 1 1 d . A 1
H25 H 0.3054 0.2315 0.2901 0.086 Uiso 1 1 calc R A 1
C26 C 0.1886(5) 0.2434(6) 0.22328(14) 0.0505(14) Uani 1 1 d . A 1
C27 C 0.1519(5) 0.1202(5) 0.21247(13) 0.0447(12) Uani 1 1 d . A 1
C28 C 0.1861(6) 0.0192(8) 0.24054(17) 0.071(2) Uani 1 1 d . A 1
H28 H 0.2403 0.0275 0.2711 0.085 Uiso 1 1 calc R A 1
C29 C 0.1419(8) -0.0922(7) 0.2243(2) 0.074(2) Uani 1 1 d . A 1
H29 H 0.1660 -0.1604 0.2435 0.089 Uiso 1 1 calc R A 1
C30 C 0.0610(6) -0.1055(5) 0.17915(19) 0.0570(15) Uani 1 1 d . A 1
H30 H 0.0295 -0.1820 0.1677 0.068 Uiso 1 1 calc R A 1
C31 C 0.0286(5) -0.0039(4) 0.15181(14) 0.0347(9) Uani 1 1 d . A 1
N32 N 0.0744(3) 0.1080(3) 0.16791(10) 0.0309(7) Uani 1 1 d . A 1
C33 C -0.0515(4) 0.0000(3) 0.10466(14) 0.0280(7) Uani 1 1 d . A 1
C34 C -0.1229(5) -0.0959(3) 0.08079(18) 0.0402(10) Uani 1 1 d . A 1
H34 H -0.1220 -0.1723 0.0956 0.048 Uiso 1 1 calc R A 1
C35 C -0.1948(5) -0.0805(4) 0.03591(18) 0.0411(10) Uani 1 1 d . A 1
H35 H -0.2439 -0.1459 0.0196 0.049 Uiso 1 1 calc R A 1
C36 C -0.1953(4) 0.0317(4) 0.01442(15) 0.0323(8) Uani 1 1 d . A 1
H36 H -0.2424 0.0439 -0.0169 0.039 Uiso 1 1 calc R A 1
C37 C -0.1254(4) 0.1245(3) 0.03988(12) 0.0219(6) Uani 1 1 d . A 1
H37 H -0.1268 0.2014 0.0256 0.026 Uiso 1 1 calc R A 1
N38 N -0.0549(3) 0.1110(2) 0.08426(10) 0.0192(5) Uani 1 1 d . A 1
P40 P 0.42799(16) 0.78018(13) 0.10664(6) 0.0393(4) Uani 0.898(3) 1 d PD B 1
F41 F 0.2563(3) 0.8030(3) 0.08617(12) 0.0620(10) Uani 0.898(3) 1 d PD B 1
F42 F 0.4831(4) 0.8683(3) 0.06515(11) 0.0685(10) Uani 0.898(3) 1 d PD B 1
F43 F 0.4223(4) 0.8922(3) 0.14107(12) 0.0744(13) Uani 0.898(3) 1 d PD B 1
F44 F 0.3725(4) 0.6940(3) 0.14635(10) 0.0620(10) Uani 0.898(3) 1 d PD B 1
F45 F 0.4426(3) 0.6716(3) 0.06949(10) 0.0613(10) Uani 0.898(3) 1 d PD B 1
F46 F 0.6031(3) 0.7566(3) 0.12535(11) 0.0551(9) Uani 0.898(3) 1 d PD B 1
P40' P 0.4208(14) 0.7497(11) 0.1118(5) 0.0393(4) Uani 0.102(3) 1 d PD B 2
F41' F 0.313(2) 0.7885(19) 0.0658(6) 0.0620(10) Uani 0.102(3) 1 d PD B 2
F42' F 0.5573(19) 0.726(2) 0.0780(7) 0.0685(10) Uani 0.102(3) 1 d PD B 2
F43' F 0.475(2) 0.8851(12) 0.1191(8) 0.0744(13) Uani 0.102(3) 1 d PD B 2
F44' F 0.2847(19) 0.7726(18) 0.1455(7) 0.0620(10) Uani 0.102(3) 1 d PD B 2
F45' F 0.366(2) 0.6144(12) 0.1043(8) 0.0613(10) Uani 0.102(3) 1 d PD B 2
F46' F 0.529(2) 0.7107(18) 0.1576(6) 0.0551(9) Uani 0.102(3) 1 d PD B 2

loop_
_atom_site_aniso_label
_atom_site_aniso_U_11
_atom_site_aniso_U_22
_atom_site_aniso_U_33
_atom_site_aniso_U_23
_atom_site_aniso_U_13
_atom_site_aniso_U_12
Cr1 0.0141(2) 0.0283(3) 0.0169(2) -0.00380(19) 0.00065(16) 0.00092(18)
N1 0.0157(11) 0.0366(16) 0.0192(12) -0.0061(11) 0.0010(9) -0.0025(11)
C2 0.0212(15) 0.059(3) 0.0212(15) -0.0031(16) 0.0040(12) -0.0071(16)
C3 0.0207(16) 0.085(4) 0.0295(19) -0.007(2) 0.0068(14) -0.0094(19)
C4 0.0143(15) 0.090(4) 0.037(2) -0.026(2) 0.0017(14) 0.0028(19)
C5 0.0212(15) 0.053(2) 0.0340(19) -0.0213(18) -0.0054(14) 0.0102(16)
C6 0.0164(13) 0.0365(18) 0.0238(15) -0.0142(13) -0.0019(11) 0.0020(12)
C7 0.0235(15) 0.0244(16) 0.0291(16) -0.0111(13) 0.0001(12) 0.0049(12)
C8 0.042(2) 0.0256(18) 0.044(2) -0.0098(16) 0.0062(17) 0.0102(16)
C9 0.063(3) 0.0205(18) 0.057(3) -0.0016(18) 0.015(2) 0.0053(18)
C10 0.049(2) 0.0254(18) 0.049(2) -0.0041(17) 0.020(2) -0.0067(17)
C11 0.0264(15) 0.0229(16) 0.0311(17) -0.0086(13) 0.0081(13) -0.0048(12)
N12 0.0192(12) 0.0209(13) 0.0258(13) -0.0080(10) 0.0041(10) -0.0010(10)
C13 0.0205(14) 0.0283(17) 0.0284(16) -0.0119(13) 0.0070(12) -0.0058(12)
C14 0.0242(16) 0.039(2) 0.0374(19) -0.0130(16) 0.0114(14) -0.0100(15)
C15 0.0210(15) 0.052(2) 0.040(2) -0.0208(18) 0.0112(15) -0.0070(15)
C16 0.0195(15) 0.045(2) 0.041(2) -0.0192(18) 0.0038(14) 0.0045(15)
C17 0.0187(14) 0.0324(18) 0.0310(17) -0.0116(14) 0.0006(12) 0.0024(13)
N18 0.0156(11) 0.0278(14) 0.0226(12) -0.0103(11) 0.0024(9) -0.0004(10)
N21 0.0165(12) 0.070(2) 0.0241(14) -0.0187(15) 0.0010(11) 0.0017(14)
C22 0.0227(16) 0.074(3) 0.039(2) -0.034(2) 0.0052(15) -0.0054(18)
C23 0.029(2) 0.120(5) 0.057(3) -0.062(4) 0.002(2) -0.005(3)
C24 0.029(2) 0.160(7) 0.047(3) -0.063(4) -0.008(2) 0.010(3)
C25 0.032(2) 0.154(7) 0.028(2) -0.033(3) -0.0076(17) 0.027(3)
C26 0.0213(16) 0.110(4) 0.0199(17) -0.016(2) -0.0013(13) 0.017(2)
C27 0.0285(18) 0.089(4) 0.0162(15) 0.0068(19) 0.0031(13) 0.024(2)
C28 0.056(3) 0.132(6) 0.024(2) 0.025(3) 0.008(2) 0.056(4)
C29 0.078(4) 0.101(5) 0.048(3) 0.047(3) 0.025(3) 0.058(4)
C30 0.063(3) 0.058(3) 0.053(3) 0.036(2) 0.025(2) 0.031(3)
C31 0.0336(18) 0.039(2) 0.0323(19) 0.0153(16) 0.0100(15) 0.0147(16)
N32 0.0220(13) 0.052(2) 0.0190(13) 0.0067(13) 0.0017(10) 0.0113(13)
C33 0.0271(16) 0.0217(16) 0.0361(18) 0.0075(14) 0.0087(14) 0.0057(13)
C34 0.045(2) 0.0164(16) 0.061(3) 0.0016(16) 0.013(2) 0.0018(15)
C35 0.0335(19) 0.0250(18) 0.065(3) -0.0180(19) 0.0023(19) -0.0021(15)
C36 0.0238(16) 0.0339(19) 0.038(2) -0.0148(16) -0.0045(14) 0.0049(14)
C37 0.0199(13) 0.0217(15) 0.0240(15) -0.0031(12) -0.0005(11) 0.0039(11)
N38 0.0182(11) 0.0171(12) 0.0224(12) 0.0004(10) 0.0010(9) 0.0019(9)
P40 0.0336(6) 0.0387(8) 0.0451(7) -0.0012(6) -0.0006(5) 0.0094(6)
F41 0.0352(17) 0.063(2) 0.085(3) 0.000(2) -0.0140(16) 0.0124(15)
F42 0.065(2) 0.071(2) 0.070(2) 0.007(2) 0.0016(19) 0.0086(19)
F43 0.076(3) 0.059(2) 0.084(3) -0.029(2) -0.025(2) 0.0305(19)
F44 0.075(2) 0.056(2) 0.057(2) 0.0131(17) 0.0139(18) 0.0073(18)
F45 0.060(2) 0.067(2) 0.055(2) -0.0185(17) -0.0110(16) 0.0171(18)
F46 0.0363(16) 0.069(2) 0.058(2) -0.0204(16) -0.0071(14) 0.0183(14)
P40' 0.0336(6) 0.0387(8) 0.0451(7) -0.0012(6) -0.0006(5) 0.0094(6)
F41' 0.0352(17) 0.063(2) 0.085(3) 0.000(2) -0.0140(16) 0.0124(15)
F42' 0.065(2) 0.071(2) 0.070(2) 0.007(2) 0.0016(19) 0.0086(19)
F43' 0.076(3) 0.059(2) 0.084(3) -0.029(2) -0.025(2) 0.0305(19)
F44' 0.075(2) 0.056(2) 0.057(2) 0.0131(17) 0.0139(18) 0.0073(18)
F45' 0.060(2) 0.067(2) 0.055(2) -0.0185(17) -0.0110(16) 0.0171(18)
F46' 0.0363(16) 0.069(2) 0.058(2) -0.0204(16) -0.0071(14) 0.0183(14)

loop_
_atom_type_symbol
_atom_type_description
_atom_type_scat_dispersion_real
_atom_type_scat_dispersion_imag
_atom_type_scat_source
C C 0.0033 0.0016 'International Tables Vol C Tables 4.2.6.8 and 6.1.1.4'
H H 0.0000 0.0000 'International Tables Vol C Tables 4.2.6.8 and 6.1.1.4'
N N 0.0061 0.0033 'International Tables Vol C Tables 4.2.6.8 and 6.1.1.4'
F F 0.0171 0.0103 'International Tables Vol C Tables 4.2.6.8 and 6.1.1.4'
P P 0.1023 0.0942 'International Tables Vol C Tables 4.2.6.8 and 6.1.1.4'
Cr Cr 0.3209 0.6236 'International Tables Vol C Tables 4.2.6.8 and 6.1.1.4'

loop_
_exptl_crystal_face_index_h
_exptl_crystal_face_index_k
_exptl_crystal_face_index_l
_exptl_crystal_face_perp_dist
-1.00 0.00 0.00 0.0700
1.00 0.00 0.00 0.0700
0.00 1.00 0.00 0.0300
0.00 -1.00 0.00 0.0300
0.00 0.00 1.00 0.0200
0.00 0.00 -1.00 0.0200

loop_
_geom_angle_atom_site_label_1
_geom_angle_atom_site_label_2
_geom_angle_atom_site_label_3
_geom_angle
N32 Cr1 N12 174.41(13)
N32 Cr1 N1 103.00(13)
N12 Cr1 N1 78.45(12)
N32 Cr1 N21 78.53(16)
N12 Cr1 N21 96.03(15)
N1 Cr1 N21 93.66(11)
N32 Cr1 N38 78.49(13)
N12 Cr1 N38 106.98(11)
N1 Cr1 N38 90.11(11)
N21 Cr1 N38 156.97(15)
N32 Cr1 N18 100.64(12)
N12 Cr1 N18 78.28(12)
N1 Cr1 N18 156.21(13)
N21 Cr1 N18 93.60(11)
N38 Cr1 N18 92.01(11)
C2 N1 C6 119.1(3)
C2 N1 Cr1 125.1(3)
C6 N1 Cr1 115.7(2)
N1 C2 C3 122.2(4)
C4 C3 C2 119.0(4)
C3 C4 C5 120.1(4)
C4 C5 C6 119.1(4)
N1 C6 C5 120.5(4)
N1 C6 C7 113.8(3)
C5 C6 C7 125.7(4)
N12 C7 C8 120.9(3)
N12 C7 C6 111.7(3)
C8 C7 C6 127.3(3)
C9 C8 C7 119.3(4)
C8 C9 C10 119.6(4)
C11 C10 C9 120.0(4)
N12 C11 C10 121.0(3)
N12 C11 C13 111.5(3)
C10 C11 C13 127.5(3)
C11 N12 C7 119.1(3)
C11 N12 Cr1 120.4(2)
C7 N12 Cr1 119.9(2)
N18 C13 C14 121.1(3)
N18 C13 C11 113.6(3)
C14 C13 C11 125.2(4)
C15 C14 C13 119.2(4)
C14 C15 C16 119.6(3)
C17 C16 C15 119.1(4)
N18 C17 C16 122.2(4)
C17 N18 C13 118.8(3)
C17 N18 Cr1 125.6(3)
C13 N18 Cr1 115.6(2)
C22 N21 C26 119.2(4)
C22 N21 Cr1 125.6(3)
C26 N21 Cr1 115.1(3)
N21 C22 C23 122.5(6)
C22 C23 C24 118.6(6)
C25 C24 C23 120.0(5)
C24 C25 C26 119.6(6)
N21 C26 C25 120.0(6)
N21 C26 C27 114.1(3)
C25 C26 C27 125.9(5)
N32 C27 C28 119.8(5)
N32 C27 C26 111.8(4)
C28 C27 C26 128.5(5)
C29 C28 C27 120.5(5)
C28 C29 C30 120.3(5)
C31 C30 C29 118.3(6)
N32 C31 C30 121.5(4)
N32 C31 C33 112.2(3)
C30 C31 C33 126.3(5)
C27 N32 C31 119.7(4)
C27 N32 Cr1 120.2(3)
C31 N32 Cr1 120.0(2)
N38 C33 C34 120.6(4)
N38 C33 C31 113.6(3)
C34 C33 C31 125.8(4)
C35 C34 C33 120.1(4)
C34 C35 C36 119.6(4)
C37 C36 C35 118.2(4)
N38 C37 C36 123.0(3)
C37 N38 C33 118.5(3)
C37 N38 Cr1 125.9(2)
C33 N38 Cr1 115.4(2)
F44 P40 F43 91.98(17)
F44 P40 F41 90.93(17)
F43 P40 F41 91.08(16)
F44 P40 F45 91.85(16)
F43 P40 F45 175.8(2)
F41 P40 F45 90.51(15)
F44 P40 F46 90.53(16)
F43 P40 F46 90.33(15)
F41 P40 F46 177.93(19)
F45 P40 F46 87.98(14)
F44 P40 F42 179.14(19)
F43 P40 F42 88.52(17)
F41 P40 F42 88.35(16)
F45 P40 F42 87.67(16)
F46 P40 F42 90.17(16)
F44' P40' F46' 90.2(3)
F44' P40' F41' 90.2(3)
F46' P40' F41' 179.7(3)
F44' P40' F43' 90.2(3)
F46' P40' F43' 90.1(3)
F41' P40' F43' 89.9(3)
F44' P40' F45' 90.0(3)
F46' P40' F45' 90.0(3)
F41' P40' F45' 89.9(3)
F43' P40' F45' 179.8(4)
F44' P40' F42' 179.8(4)
F46' P40' F42' 89.8(3)
F41' P40' F42' 89.8(3)
F43' P40' F42' 89.9(3)
F45' P40' F42' 89.9(3)

loop_
_geom_bond_atom_site_label_1
_geom_bond_atom_site_label_2
_geom_bond_distance
Cr1 N32 1.928(3)
Cr1 N12 1.929(3)
Cr1 N1 2.032(3)
Cr1 N21 2.047(3)
Cr1 N38 2.053(3)
Cr1 N18 2.055(3)
N1 C2 1.356(5)
N1 C6 1.372(5)
C2 C3 1.383(6)
C3 C4 1.381(8)
C4 C5 1.384(7)
C5 C6 1.406(5)
C6 C7 1.439(5)
C7 N12 1.386(4)
C7 C8 1.394(6)
C8 C9 1.388(7)
C9 C10 1.397(6)
C10 C11 1.377(5)
C11 N12 1.376(4)
C11 C13 1.464(5)
C13 N18 1.364(5)
C13 C14 1.400(5)
C14 C15 1.384(6)
C15 C16 1.385(7)
C16 C17 1.383(5)
C17 N18 1.356(4)
N21 C22 1.357(7)
N21 C26 1.369(6)
C22 C23 1.384(6)
C23 C24 1.393(11)
C24 C25 1.371(11)
C25 C26 1.418(6)
C26 C27 1.445(8)
C27 N32 1.380(5)
C27 C28 1.397(8)
C28 C29 1.375(11)
C29 C30 1.407(9)
C30 C31 1.389(5)
C31 N32 1.383(6)
C31 C33 1.446(6)
C33 N38 1.368(4)
C33 C34 1.391(6)
C34 C35 1.371(7)
C35 C36 1.393(6)
C36 C37 1.379(5)
C37 N38 1.352(4)
P40 F44 1.574(3)
P40 F43 1.584(3)
P40 F41 1.595(3)
P40 F45 1.610(3)
P40 F46 1.611(3)
P40 F42 1.622(3)
P40' F44' 1.596(4)
P40' F46' 1.598(4)
P40' F41' 1.600(4)
P40' F43' 1.600(4)
P40' F45' 1.601(4)
P40' F42' 1.601(4)
